data_2105424
loop_
_publ_author_name
'Yvon, K.'
'Johnston, D.C.'

_publ_section_title
;
 Orthorhombic Lu Rh4 B4 -A new polytype of R T4 B4 stoichiometry
;
_journal_name_full 'Acta Crystallographica B (24,1968-38,1982)'
_journal_page_first 247
_journal_page_last 250
_journal_paper_doi 10.1107/S0567740882002490
_journal_volume 38
_journal_year 1982
_chemical_formula_sum 'B4 Lu Rh4'
_chemical_name_systematic 'Lu Rh4 B4'
_space_group_IT_number 68
_symmetry_space_group_name_Hall '-C 2a 2ac'
_symmetry_space_group_name_H-M 'C c c a :2'
_cell_angle_alpha 90
_cell_angle_beta 90
_cell_angle_gamma 90
_cell_formula_units_Z 12
_cell_length_a 7.41
_cell_length_b 22.26
_cell_length_c 7.44
_cell_volume 1227.203
_citation_journal_id_ASTM ACBCAR
_cod_data_source_file boron4-x_106.cif
_cod_data_source_block B4Lu1Rh4
_cod_original_formula_sum 'B4 Lu1 Rh4'
_cod_database_code 2105424

loop_
_symmetry_equiv_pos_as_xyz
x,y,z
-x+1/2,-y,z
x+1/2,-y,-z+1/2
-x,y,-z+1/2
-x,-y,-z
x-1/2,y,-z
-x-1/2,y,z-1/2
x,-y,z-1/2
x+1/2,y+1/2,z
-x+1,-y+1/2,z
x+1,-y+1/2,-z+1/2
-x+1/2,y+1/2,-z+1/2
-x+1/2,-y+1/2,-z
x,y+1/2,-z
-x,y+1/2,z-1/2
x+1/2,-y+1/2,z-1/2

loop_
_atom_site_label
_atom_site_type_symbol
_atom_site_fract_x
_atom_site_fract_y
_atom_site_fract_z
_atom_site_occupancy
_atom_site_U_iso_or_equiv
Rh3 Rh 0.3531 0.2065 0.1272 1 0.0
Rh1 Rh 0.118 0.0417 0.0955 1 0.0
B2 B 0.19 0.023 0.4 1 0.0
B3 B 0.36 0.318 0.09 1 0.0
Rh2 Rh 0.153 0.1245 0.367 1 0.0
Lu1 Lu 0 0.5824 0.25 1 0.0
B1 B 0.13 0.147 0.07 1 0.0
Lu2 Lu 0 0.25 0.25 1 0.0
